data_7011025
loop_
_publ_author_name
'Claudio Pettinari'
'Fabio Marchetti'
'Riccardo Pettinari'
'Augusto Cingolani'
'Andrei Drozdov'
'Sergei Troyanov'

_publ_section_title
;
 The interaction of organotin(IV) acceptors with
 1,4-bis(5-hydroxy-1-phenyl-3-methyl-1H-pyrazol-4-yl)butane-1,4-dione
;
_journal_issue 2
_journal_name_full 'J. Chem. Soc., Dalton Trans.'
_journal_page_first 188
_journal_page_last 194
_journal_paper_doi 10.1039/b106665j
_journal_year 2002
_chemical_formula_sum 'C60 H50 N4 O4 Sn2'
_chemical_formula_weight 1128.42
_chemical_name_systematic
; 
? 
;
_space_group_IT_number 14
_symmetry_cell_setting monoclinic
_symmetry_space_group_name_Hall '-P 2ybc'
_symmetry_space_group_name_H-M 'P 1 21/c 1'
_atom_sites_solution_hydrogens geom
_atom_sites_solution_primary direct
_atom_sites_solution_secondary difmap
_audit_creation_method SHELXL
_cell_angle_alpha 90.00
_cell_angle_beta 109.78(3)
_cell_angle_gamma 90.00
_cell_formula_units_Z 2
_cell_length_a 15.084(4)
_cell_length_b 16.320(3)
_cell_length_c 10.821(3)
_cell_measurement_reflns_used 5000
_cell_measurement_temperature 180(2)
_cell_measurement_theta_max 25
_cell_measurement_theta_min 5
_cell_volume 2506.6(12)
_computing_structure_refinement 'SHELXL-93 (Sheldrick, 1993)'
_computing_structure_solution 'SHELXS-86 (Sheldrick, 1990)'
_diffrn_ambient_temperature 180(2)
_diffrn_measurement_device IPDS(Stoe)
_diffrn_radiation_monochromator graphite
_diffrn_radiation_source 'fine-focus sealed tube'
_diffrn_radiation_type MoK\a
_diffrn_radiation_wavelength 0.71073
_diffrn_reflns_av_R_equivalents 0.1118
_diffrn_reflns_av_sigmaI/netI 0.1413
_diffrn_reflns_limit_h_max 19
_diffrn_reflns_limit_h_min -19
_diffrn_reflns_limit_k_max 19
_diffrn_reflns_limit_k_min -20
_diffrn_reflns_limit_l_max 13
_diffrn_reflns_limit_l_min -13
_diffrn_reflns_number 15726
_diffrn_reflns_theta_max 26.85
_diffrn_reflns_theta_min 2.50
_exptl_absorpt_coefficient_mu 1.049
_exptl_crystal_colour colorless
_exptl_crystal_density_diffrn 1.495
_exptl_crystal_F_000 1140
_exptl_crystal_size_max 0.60
_exptl_crystal_size_mid 0.20
_exptl_crystal_size_min 0.07
_refine_diff_density_max 0.830
_refine_diff_density_min -0.750
_refine_diff_density_rms 0.098
_refine_ls_extinction_method none
_refine_ls_goodness_of_fit_all 0.959
_refine_ls_goodness_of_fit_obs 1.078
_refine_ls_hydrogen_treatment riging
_refine_ls_matrix_type full
_refine_ls_number_parameters 317
_refine_ls_number_reflns 3398
_refine_ls_number_restraints 0
_refine_ls_restrained_S_all 0.940
_refine_ls_restrained_S_obs 1.078
_refine_ls_R_factor_all 0.1313
_refine_ls_R_factor_obs 0.0527
_refine_ls_shift/esd_max -0.001
_refine_ls_shift/esd_mean 0.000
_refine_ls_structure_factor_coef Fsqd
_refine_ls_weighting_details 'w=1/[\s^2^(Fo^2^)+(0.0721P)^2^+0.0000P] where P=(Fo^2^+2Fc^2^)/3'
_refine_ls_weighting_scheme calc
_refine_ls_wR_factor_all 0.1598
_refine_ls_wR_factor_obs 0.1211
_reflns_number_observed 2392
_reflns_number_total 5291
_reflns_observed_criterion >2sigma(I)
_cod_data_source_file b106665j.txt
_cod_data_source_block Q2QSnPh3
_cod_depositor_comments
;
The following automatic conversions were performed:
'_symmetry_cell_setting' value 'Monoclinic' changed to 'monoclinic'
according to '/home/saulius/struct/CIF-dictionaries/cif_core.dic'
dictionary named 'cif_core.dic' version 2.4.1 from 2010-06-29.

Automatic conversion script
Id: cif_fix_enum 1527 2010-12-29 10:47:43Z saulius 

The following automatic conversions were performed:

'_refine_ls_weighting_scheme' value 'calc
w=1/[\s^2^(Fo^2^)+(0.0721P)^2^+0.0000P] where P=(Fo^2^+2Fc^2^)/3' was
changed to 'calc'. New tag '_refine_ls_weighting_details' was
created. The value of the new tag was set to
'w=1/[\s^2^(Fo^2^)+(0.0721P)^2^+0.0000P] where P=(Fo^2^+2Fc^2^)/3'.

Automatic conversion script
Id: cif_fix_values 3143 2015-03-26 13:38:13Z robertas 
;
_cod_original_cell_volume 2506.6(11)
_cod_original_sg_symbol_H-M P2(1)/c
_cod_database_code 7011025

loop_
_symmetry_equiv_pos_as_xyz
'x, y, z'
'-x, y+1/2, -z+1/2'
'-x, -y, -z'
'x, -y-1/2, z-1/2'

loop_
_atom_site_aniso_label
_atom_site_aniso_U_11
_atom_site_aniso_U_22
_atom_site_aniso_U_33
_atom_site_aniso_U_23
_atom_site_aniso_U_13
_atom_site_aniso_U_12
Sn 0.0329(3) 0.0309(3) 0.0421(3) -0.0036(3) 0.0073(2) -0.0039(2)
O1 0.032(2) 0.046(4) 0.043(3) -0.015(2) 0.014(2) -0.009(2)
O2 0.036(3) 0.054(3) 0.048(4) -0.013(3) 0.011(2) -0.012(2)
N1 0.038(3) 0.032(4) 0.045(5) 0.001(3) 0.004(3) -0.002(3)
N2 0.032(3) 0.045(4) 0.058(5) 0.002(4) 0.006(3) -0.011(3)
C1 0.034(4) 0.034(4) 0.046(5) -0.001(4) 0.009(3) -0.003(3)
C2 0.033(4) 0.023(4) 0.053(5) 0.008(4) 0.012(3) 0.001(3)
C3 0.032(4) 0.030(4) 0.035(5) 0.003(4) 0.006(3) -0.004(3)
C4 0.039(4) 0.027(4) 0.040(5) 0.000(4) 0.002(4) -0.007(3)
C5 0.038(4) 0.041(5) 0.049(6) 0.006(4) 0.005(4) -0.003(3)
C6 0.031(4) 0.075(7) 0.080(7) -0.009(6) 0.007(4) -0.021(4)
C7 0.058(5) 0.023(4) 0.040(5) 0.005(4) 0.003(4) 0.001(3)
C8 0.053(5) 0.038(5) 0.055(6) -0.004(4) 0.006(4) 0.001(4)
C9 0.054(5) 0.050(5) 0.057(6) -0.005(5) 0.013(5) 0.004(4)
C10 0.071(6) 0.042(5) 0.050(6) 0.007(4) 0.009(5) 0.009(4)
C11 0.065(6) 0.044(5) 0.059(7) -0.007(5) 0.003(5) -0.007(4)
C12 0.062(5) 0.047(6) 0.047(6) -0.008(5) 0.004(4) -0.014(4)
C13 0.033(4) 0.037(5) 0.043(5) -0.006(4) 0.009(3) -0.005(3)
C14 0.035(4) 0.031(4) 0.047(5) -0.009(4) 0.009(4) -0.003(3)
C15 0.041(4) 0.036(5) 0.054(6) 0.000(4) 0.007(4) 0.002(3)
C16 0.056(5) 0.047(5) 0.057(7) -0.001(5) 0.030(5) -0.001(4)
C17 0.055(5) 0.050(6) 0.058(6) 0.007(5) 0.013(4) -0.005(4)
C18 0.037(4) 0.041(4) 0.053(6) 0.002(4) 0.015(4) 0.001(4)
C19 0.030(4) 0.037(4) 0.046(5) 0.003(4) 0.001(3) 0.006(3)
C20 0.046(4) 0.039(5) 0.064(6) 0.003(4) 0.013(4) -0.004(4)
C21 0.056(5) 0.032(5) 0.064(7) 0.007(5) 0.011(4) -0.014(4)
C22 0.047(5) 0.026(5) 0.075(7) -0.006(4) -0.003(5) 0.000(4)
C23 0.045(5) 0.037(5) 0.085(8) -0.007(5) 0.014(5) 0.000(4)
C24 0.039(4) 0.039(5) 0.059(6) -0.008(4) 0.015(4) -0.009(4)
C25 0.038(4) 0.033(4) 0.040(5) -0.009(4) 0.013(4) -0.002(3)
C26 0.063(5) 0.051(6) 0.047(6) -0.003(5) 0.006(4) -0.011(4)
C27 0.063(6) 0.066(7) 0.042(6) -0.009(5) 0.003(4) 0.006(5)
C28 0.091(7) 0.045(6) 0.067(8) 0.009(5) 0.016(6) 0.023(5)
C29 0.089(7) 0.041(6) 0.071(8) 0.012(5) 0.001(6) -0.006(5)
C30 0.065(6) 0.042(6) 0.054(6) -0.003(5) 0.002(5) -0.010(4)

loop_
_atom_site_label
_atom_site_type_symbol
_atom_site_fract_x
_atom_site_fract_y
_atom_site_fract_z
_atom_site_U_iso_or_equiv
_atom_site_thermal_displace_type
_atom_site_occupancy
_atom_site_calc_flag
_atom_site_refinement_flags
_atom_site_disorder_group
Sn Sn 0.24259(3) 0.51796(3) 0.15267(6) 0.0367(2) Uani 1 d . .
O1 O 0.3764(3) 0.5037(3) 0.0956(5) 0.0398(13) Uani 1 d . .
O2 O 0.3487(3) 0.5563(3) 0.3252(5) 0.0468(14) Uani 1 d . .
N1 N 0.4931(4) 0.6066(4) 0.4665(7) 0.041(2) Uani 1 d . .
N2 N 0.5851(4) 0.6198(4) 0.4651(8) 0.047(2) Uani 1 d . .
C1 C 0.5226(5) 0.5214(5) 0.0638(8) 0.039(2) Uani 1 d . .
H1A H 0.5800(5) 0.4910(5) 0.1152(8) 0.047 Uiso 1 calc R .
H1B H 0.5421(5) 0.5769(5) 0.0465(8) 0.047 Uiso 1 calc R .
C2 C 0.4598(5) 0.5287(4) 0.1430(8) 0.037(2) Uani 1 d . .
C3 C 0.4928(5) 0.5638(4) 0.2712(8) 0.034(2) Uani 1 d . .
C4 C 0.4368(5) 0.5735(4) 0.3514(8) 0.038(2) Uani 1 d . .
C5 C 0.5843(5) 0.5952(5) 0.3522(9) 0.045(2) Uani 1 d . .
C6 C 0.6722(5) 0.6038(6) 0.3160(10) 0.065(3) Uani 1 d . .
H6A H 0.6578(12) 0.6358(35) 0.2350(37) 0.097 Uiso 1 calc R .
H6B H 0.6947(27) 0.5493(6) 0.3024(65) 0.097 Uiso 1 calc R .
H6C H 0.7211(16) 0.6317(37) 0.3870(30) 0.097 Uiso 1 calc R .
C7 C 0.4698(6) 0.6335(5) 0.5771(8) 0.044(2) Uani 1 d . .
C8 C 0.3823(6) 0.6217(5) 0.5845(9) 0.052(2) Uani 1 d . .
H8 H 0.3350(6) 0.5951(5) 0.5148(9) 0.062 Uiso 1 calc R .
C9 C 0.3623(6) 0.6489(5) 0.6948(9) 0.055(2) Uani 1 d . .
H9 H 0.3013(6) 0.6405(5) 0.6997(9) 0.066 Uiso 1 calc R .
C10 C 0.4305(7) 0.6880(5) 0.7968(9) 0.057(2) Uani 1 d . .
H10 H 0.4171(7) 0.7069(5) 0.8717(9) 0.069 Uiso 1 calc R .
C11 C 0.5185(7) 0.6987(5) 0.7865(10) 0.061(3) Uani 1 d . .
H11 H 0.5658(7) 0.7253(5) 0.8563(10) 0.073 Uiso 1 calc R .
C12 C 0.5408(6) 0.6727(5) 0.6800(9) 0.056(2) Uani 1 d . .
H12 H 0.6021(6) 0.6808(5) 0.6757(9) 0.067 Uiso 1 calc R .
C13 C 0.1493(5) 0.5405(4) 0.2610(8) 0.039(2) Uani 1 d . .
C14 C 0.0672(5) 0.5863(4) 0.2071(8) 0.039(2) Uani 1 d . .
H14 H 0.0507(5) 0.6045(4) 0.1188(8) 0.046 Uiso 1 calc R .
C15 C 0.0097(5) 0.6058(5) 0.2771(9) 0.046(2) Uani 1 d . .
H15 H -0.0462(5) 0.6364(5) 0.2365(9) 0.055 Uiso 1 calc R .
C16 C 0.0324(6) 0.5810(5) 0.4074(9) 0.051(2) Uani 1 d . .
H16 H -0.0065(6) 0.5953(5) 0.4571(9) 0.061 Uiso 1 calc R .
C17 C 0.1139(6) 0.5347(5) 0.4627(10) 0.056(2) Uani 1 d . .
H17 H 0.1299(6) 0.5162(5) 0.5508(10) 0.067 Uiso 1 calc R .
C18 C 0.1709(5) 0.5156(5) 0.3926(8) 0.044(2) Uani 1 d . .
H18 H 0.2265(5) 0.4847(5) 0.4334(8) 0.052 Uiso 1 calc R .
C19 C 0.2114(5) 0.3932(5) 0.0874(8) 0.041(2) Uani 1 d . .
C20 C 0.1380(5) 0.3542(5) 0.1174(9) 0.051(2) Uani 1 d . .
H20 H 0.1122(5) 0.3796(5) 0.1765(9) 0.061 Uiso 1 calc R .
C21 C 0.1028(6) 0.2790(5) 0.0619(9) 0.053(2) Uani 1 d . .
H21 H 0.0529(6) 0.2535(5) 0.0825(9) 0.064 Uiso 1 calc R .
C22 C 0.1408(6) 0.2416(5) -0.0234(10) 0.055(3) Uani 1 d . .
H22 H 0.1168(6) 0.1904(5) -0.0622(10) 0.067 Uiso 1 calc R .
C23 C 0.2138(6) 0.2790(5) -0.0520(10) 0.058(3) Uani 1 d . .
H23 H 0.2409(6) 0.2523(5) -0.1087(10) 0.069 Uiso 1 calc R .
C24 C 0.2480(5) 0.3547(5) 0.0008(9) 0.046(2) Uani 1 d . .
H24 H 0.2966(5) 0.3803(5) -0.0224(9) 0.056 Uiso 1 calc R .
C25 C 0.1993(5) 0.6017(5) -0.0082(8) 0.037(2) Uani 1 d . .
C26 C 0.1267(6) 0.5770(6) -0.1187(9) 0.057(2) Uani 1 d . .
H26 H 0.0999(6) 0.5242(6) -0.1195(9) 0.068 Uiso 1 calc R .
C27 C 0.0917(6) 0.6261(6) -0.2273(10) 0.061(3) Uani 1 d . .
H27 H 0.0417(6) 0.6077(6) -0.3022(10) 0.073 Uiso 1 calc R .
C28 C 0.1308(7) 0.7034(6) -0.2258(11) 0.070(3) Uani 1 d . .
H28 H 0.1081(7) 0.7378(6) -0.3008(11) 0.084 Uiso 1 calc R .
C29 C 0.2013(7) 0.7301(6) -0.1180(11) 0.074(3) Uani 1 d . .
H29 H 0.2265(7) 0.7835(6) -0.1176(11) 0.088 Uiso 1 calc R .
C30 C 0.2369(6) 0.6802(5) -0.0080(10) 0.058(3) Uani 1 d . .
H30 H 0.2866(6) 0.6992(5) 0.0668(10) 0.070 Uiso 1 calc R .

loop_
_atom_type_symbol
_atom_type_description
_atom_type_scat_dispersion_real
_atom_type_scat_dispersion_imag
_atom_type_scat_source
C C 0.0033 0.0016 'International Tables Vol C Tables 4.2.6.8 and 6.1.1.4'
H H 0.0000 0.0000 'International Tables Vol C Tables 4.2.6.8 and 6.1.1.4'
N N 0.0061 0.0033 'International Tables Vol C Tables 4.2.6.8 and 6.1.1.4'
O O 0.0106 0.0060 'International Tables Vol C Tables 4.2.6.8 and 6.1.1.4'
Sn Sn -0.6537 1.4246 'International Tables Vol C Tables 4.2.6.8 and 6.1.1.4'

loop_
_geom_angle_atom_site_label_1
_geom_angle_atom_site_label_2
_geom_angle_atom_site_label_3
_geom_angle
_geom_angle_site_symmetry_1
_geom_angle_site_symmetry_3
_geom_angle_publ_flag
O2 Sn C25 117.7(2) . . ?
O2 Sn C13 84.7(2) . . ?
C25 Sn C13 105.1(3) . . ?
O2 Sn C19 126.1(3) . . ?
C25 Sn C19 111.4(3) . . ?
C13 Sn C19 103.3(3) . . ?
O2 Sn O1 78.2(2) . . ?
C25 Sn O1 84.3(2) . . ?
C13 Sn O1 162.8(2) . . ?
C19 Sn O1 86.0(2) . . ?
C2 O1 Sn 134.7(5) . . ?
C4 O2 Sn 132.6(5) . . ?
C4 N1 N2 111.2(6) . . ?
C4 N1 C7 129.6(6) . . ?
N2 N1 C7 119.0(6) . . ?
C5 N2 N1 105.8(6) . . ?
C2 C1 C1 113.1(7) . 3_665 ?
O1 C2 C3 119.9(7) . . ?
O1 C2 C1 119.1(7) . . ?
C3 C2 C1 121.0(6) . . ?
C4 C3 C2 124.1(6) . . ?
C4 C3 C5 103.5(7) . . ?
C2 C3 C5 132.4(7) . . ?
O2 C4 N1 124.3(7) . . ?
O2 C4 C3 128.7(7) . . ?
N1 C4 C3 106.9(6) . . ?
N2 C5 C3 112.6(7) . . ?
N2 C5 C6 119.5(7) . . ?
C3 C5 C6 127.9(8) . . ?
C8 C7 C12 120.7(9) . . ?
C8 C7 N1 121.6(7) . . ?
C12 C7 N1 117.7(8) . . ?
C7 C8 C9 119.9(8) . . ?
C10 C9 C8 120.7(9) . . ?
C11 C10 C9 118.0(9) . . ?
C12 C11 C10 123.0(9) . . ?
C11 C12 C7 117.8(9) . . ?
C14 C13 C18 116.5(7) . . ?
C14 C13 Sn 121.1(6) . . ?
C18 C13 Sn 122.2(5) . . ?
C15 C14 C13 122.2(8) . . ?
C14 C15 C16 120.5(7) . . ?
C15 C16 C17 118.1(8) . . ?
C18 C17 C16 121.1(9) . . ?
C17 C18 C13 121.6(7) . . ?
C24 C19 C20 118.2(7) . . ?
C24 C19 Sn 123.9(6) . . ?
C20 C19 Sn 117.0(6) . . ?
C21 C20 C19 121.1(9) . . ?
C22 C21 C20 119.6(8) . . ?
C23 C22 C21 119.8(8) . . ?
C22 C23 C24 121.0(9) . . ?
C23 C24 C19 120.3(8) . . ?
C26 C25 C30 118.0(8) . . ?
C26 C25 Sn 117.0(6) . . ?
C30 C25 Sn 125.0(6) . . ?
C27 C26 C25 122.2(8) . . ?
C26 C27 C28 118.8(9) . . ?
C29 C28 C27 120.5(10) . . ?
C28 C29 C30 120.7(9) . . ?
C29 C30 C25 119.7(8) . . ?

loop_
_geom_bond_atom_site_label_1
_geom_bond_atom_site_label_2
_geom_bond_distance
_geom_bond_site_symmetry_2
_geom_bond_publ_flag
Sn O2 2.102(5) . ?
Sn C25 2.134(8) . ?
Sn C13 2.146(7) . ?
Sn C19 2.154(8) . ?
Sn O1 2.313(4) . ?
O1 C2 1.256(8) . ?
O2 C4 1.293(8) . ?
N1 C4 1.358(10) . ?
N1 N2 1.410(8) . ?
N1 C7 1.426(11) . ?
N2 C5 1.283(11) . ?
C1 C2 1.481(10) . ?
C1 C1 1.491(15) 3_665 ?
C2 C3 1.426(11) . ?
C3 C4 1.409(10) . ?
C3 C5 1.455(10) . ?
C5 C6 1.510(11) . ?
C7 C8 1.362(11) . ?
C7 C12 1.410(11) . ?
C8 C9 1.398(12) . ?
C9 C10 1.384(12) . ?
C10 C11 1.380(12) . ?
C11 C12 1.373(13) . ?
C13 C14 1.395(10) . ?
C13 C18 1.408(11) . ?
C14 C15 1.368(11) . ?
C15 C16 1.393(12) . ?
C16 C17 1.394(11) . ?
C17 C18 1.362(12) . ?
C19 C24 1.389(11) . ?
C19 C20 1.407(11) . ?
C20 C21 1.390(12) . ?
C21 C22 1.383(12) . ?
C22 C23 1.382(12) . ?
C23 C24 1.385(11) . ?
C25 C26 1.381(11) . ?
C25 C30 1.401(11) . ?
C26 C27 1.372(13) . ?
C27 C28 1.390(14) . ?
C28 C29 1.357(14) . ?
C29 C30 1.391(13) . ?
